data_2311594
loop_
_publ_author_name
'Kremer, Marius'
'Englert, Ulli'

_publ_section_title
;
 Zn and Ni complexes of pyridine-2,6-di-carboxyl-ates: crystal field
 stabilization matters!
;
_journal_coeditor_code WM5493
_journal_issue 'Pt 6'
_journal_name_full 'Acta crystallographica. Section E, Crystallographic communications'
_journal_page_first 903
_journal_page_last 911
_journal_paper_doi 10.1107/S2056989019007461
_journal_volume 75
_journal_year 2019
_chemical_formula_iupac '[Ni (C7 H2 Cl N O4) (H2 O)3]'
_chemical_formula_moiety 'C7 H8 Cl N Ni O7'
_chemical_formula_sum 'C7 H8 Cl N Ni O7'
_chemical_formula_weight 312.30
_chemical_name_systematic
;
Triaqua(4-chloropyridine-2,6-dicarboxylato)nickel(II)
;
_space_group_crystal_system tetragonal
_space_group_IT_number 88
_space_group_name_Hall '-I 4ad'
_space_group_name_H-M_alt 'I 41/a :2'
_atom_sites_solution_hydrogens mixed
_audit_creation_method SHELXL-2013
_cell_angle_alpha 90
_cell_angle_beta 90
_cell_angle_gamma 90
_cell_formula_units_Z 8
_cell_length_a 9.544(2)
_cell_length_b 9.544(2)
_cell_length_c 23.361(5)
_cell_measurement_reflns_used 2927
_cell_measurement_temperature 250(2)
_cell_measurement_theta_max 26.19
_cell_measurement_theta_min 2.30
_cell_volume 2127.9(8)
_computing_cell_refinement
;
SAINT-Plus (Bruker, 2009)
;
_computing_data_collection
;
SMART (Bruker, 2001)
;
_computing_data_reduction
;
SAINT-Plus (Bruker, 2009)
;
_computing_molecular_graphics
;
Mercury (Macrae <i>et al.</i> (2006)
;
_computing_publication_material
;
SHELXL-2013 (Sheldrick, 2015b)
;
_computing_structure_refinement
;
SHELXL-2013 (Sheldrick, 2015b)
;
_computing_structure_solution
;
SHELXT (Sheldrick, 2015a)
;
_diffrn_ambient_temperature 250(2)
_diffrn_measured_fraction_theta_full 0.999
_diffrn_measured_fraction_theta_max 0.991
_diffrn_measurement_device_type 'Bruker APEX CCD'
_diffrn_measurement_method '\w scans'
_diffrn_radiation_monochromator 'multilayer optics'
_diffrn_radiation_source microsource
_diffrn_radiation_type MoK\a
_diffrn_radiation_wavelength 0.71073
_diffrn_reflns_av_R_equivalents 0.0917
_diffrn_reflns_av_unetI/netI 0.0406
_diffrn_reflns_limit_h_max 11
_diffrn_reflns_limit_h_min -12
_diffrn_reflns_limit_k_max 12
_diffrn_reflns_limit_k_min -12
_diffrn_reflns_limit_l_max 29
_diffrn_reflns_limit_l_min -29
_diffrn_reflns_number 12540
_diffrn_reflns_theta_full 25.242
_diffrn_reflns_theta_max 26.804
_diffrn_reflns_theta_min 2.305
_exptl_absorpt_coefficient_mu 2.098
_exptl_absorpt_correction_T_max 0.7454
_exptl_absorpt_correction_T_min 0.4678
_exptl_absorpt_correction_type multi-scan
_exptl_absorpt_process_details
;
SADABS (Bruker, 2008)
;
_exptl_crystal_colour green
_exptl_crystal_density_diffrn 1.950
_exptl_crystal_description rod
_exptl_crystal_F_000 1264
_exptl_crystal_size_max 0.400
_exptl_crystal_size_mid 0.250
_exptl_crystal_size_min 0.180
_refine_diff_density_max 0.498
_refine_diff_density_min -0.513
_refine_ls_extinction_method none
_refine_ls_goodness_of_fit_ref 1.143
_refine_ls_hydrogen_treatment mixed
_refine_ls_matrix_type full
_refine_ls_number_parameters 99
_refine_ls_number_reflns 1127
_refine_ls_number_restraints 8
_refine_ls_restrained_S_all 1.142
_refine_ls_R_factor_all 0.0577
_refine_ls_R_factor_gt 0.0501
_refine_ls_shift/su_max 0.000
_refine_ls_shift/su_mean 0.000
_refine_ls_structure_factor_coef Fsqd
_refine_ls_weighting_details
;
 w=1/[\s^2^(Fo^2^)+(0.0337P)^2^+17.5732P]
 where P=(Fo^2^+2Fc^2^)/3
;
_refine_ls_weighting_scheme calc
_refine_ls_wR_factor_gt 0.1245
_refine_ls_wR_factor_ref 0.1274
_reflns_number_gt 935
_reflns_number_total 1127
_reflns_threshold_expression 'I > 2\s(I)'
_cod_data_source_file wm5493sup1.cif
_cod_data_source_block 5
_cod_original_cell_volume 2127.9(11)
_cod_original_sg_symbol_H-M 'I 41/a'
_cod_database_code 2311594
_shelx_space_group_comment
;
The symmetry employed for this shelxl refinement is uniquely defined
by the following loop, which should always be used as a source of
symmetry information in preference to the above space-group names.
They are only intended as comments.
;
_shelx_estimated_absorpt_t_min 0.487
_shelx_estimated_absorpt_t_max 0.704
_shelxl_version_number 20.13

loop_
_space_group_symop_operation_xyz
'x, y, z'
'-x+1/2, -y, z+1/2'
'-y+3/4, x+1/4, z+1/4'
'y+3/4, -x+3/4, z+3/4'
'x+1/2, y+1/2, z+1/2'
'-x+1, -y+1/2, z+1'
'-y+5/4, x+3/4, z+3/4'
'y+5/4, -x+5/4, z+5/4'
'-x, -y, -z'
'x-1/2, y, -z-1/2'
'y-3/4, -x-1/4, -z-1/4'
'-y-3/4, x-3/4, -z-3/4'
'-x+1/2, -y+1/2, -z+1/2'
'x, y+1/2, -z'
'y-1/4, -x+1/4, -z+1/4'
'-y-1/4, x-1/4, -z-1/4'

loop_
_atom_site_type_symbol
_atom_site_label
_atom_site_fract_x
_atom_site_fract_y
_atom_site_fract_z
_atom_site_U_iso_or_equiv
_atom_site_adp_type
_atom_site_calc_flag
_atom_site_occupancy
_atom_site_disorder_assembly
_atom_site_disorder_group
Ni Ni1 0.5000 0.2500 0.53529(3) 0.0225(3) Uani d 1 . .
Cl Cl1 0.5000 0.2500 0.80909(7) 0.0661(8) Uani d 1 . .
O O1 0.6275(4) 0.4270(4) 0.55472(12) 0.0294(8) Uani d 1 . .
O O2B 0.667(4) 0.574(2) 0.6293(4) 0.035(6) Uani d 0.55(8) A 1
O O2A 0.733(6) 0.538(4) 0.6258(9) 0.054(7) Uani d 0.45(8) A 2
O O3 0.6692(4) 0.1210(4) 0.52847(14) 0.0309(8) Uani d 1 . .
H H3O 0.740(3) 0.163(5) 0.523(2) 0.037 Uiso d 1 . .
H H3P 0.668(5) 0.068(5) 0.5556(17) 0.037 Uiso d 1 . .
O O4 0.5000 0.2500 0.4487(2) 0.0361(12) Uani d 1 . .
H H4O 0.434(3) 0.229(7) 0.4299(15) 0.043 Uiso d 1 . .
N N1 0.5000 0.2500 0.6198(2) 0.0239(11) Uani d 1 . .
C C1 0.5686(6) 0.3496(5) 0.64751(19) 0.0296(11) Uani d 1 . .
C C2 0.5715(6) 0.3546(5) 0.70670(19) 0.0363(12) Uani d 1 . .
H H2 0.6198 0.4257 0.7264 0.044 Uiso calc 1 . .
C C3 0.5000 0.2500 0.7356(3) 0.0351(16) Uani d 1 . .
C C4 0.6370(7) 0.4548(6) 0.6076(2) 0.0386(13) Uani d 1 . .

loop_
_atom_site_aniso_label
_atom_site_aniso_U_11
_atom_site_aniso_U_22
_atom_site_aniso_U_33
_atom_site_aniso_U_12
_atom_site_aniso_U_13
_atom_site_aniso_U_23
Ni1 0.0320(5) 0.0250(5) 0.0104(4) 0.0007(4) 0.000 0.000
Cl1 0.136(2) 0.0509(13) 0.0115(8) -0.0140(14) 0.000 0.000
O1 0.043(2) 0.0322(18) 0.0135(14) -0.0082(15) -0.0012(13) 0.0011(13)
O2B 0.059(12) 0.023(6) 0.021(4) -0.021(6) 0.000(4) -0.005(3)
O2A 0.075(19) 0.051(9) 0.036(6) -0.011(13) -0.013(8) -0.002(6)
O3 0.036(2) 0.034(2) 0.0229(16) 0.0024(15) -0.0037(15) -0.0010(14)
O4 0.048(3) 0.044(3) 0.016(2) 0.006(3) 0.000 0.000
N1 0.031(3) 0.020(3) 0.021(3) 0.000(2) 0.000 0.000
C1 0.045(3) 0.028(2) 0.015(2) 0.000(2) -0.0011(19) 0.0004(18)
C2 0.060(4) 0.033(3) 0.016(2) -0.008(3) -0.005(2) 0.0001(19)
C3 0.061(5) 0.030(4) 0.014(3) -0.001(3) 0.000 0.000
C4 0.062(4) 0.034(3) 0.020(2) -0.016(3) -0.007(2) 0.003(2)

loop_
_atom_type_symbol
_atom_type_description
_atom_type_scat_dispersion_real
_atom_type_scat_dispersion_imag
_atom_type_scat_source
C C 0.0033 0.0016 'International Tables Vol C Tables 4.2.6.8 and 6.1.1.4'
H H 0.0000 0.0000 'International Tables Vol C Tables 4.2.6.8 and 6.1.1.4'
N N 0.0061 0.0033 'International Tables Vol C Tables 4.2.6.8 and 6.1.1.4'
O O 0.0106 0.0060 'International Tables Vol C Tables 4.2.6.8 and 6.1.1.4'
Cl Cl 0.1484 0.1585 'International Tables Vol C Tables 4.2.6.8 and 6.1.1.4'
Ni Ni 0.3393 1.1124 'International Tables Vol C Tables 4.2.6.8 and 6.1.1.4'

loop_
_geom_angle_atom_site_label_1
_geom_angle_atom_site_label_2
_geom_angle_atom_site_label_3
_geom_angle_site_symmetry_1
_geom_angle_site_symmetry_3
_geom_angle
_geom_angle_publ_flag
N1 Ni1 O4 . . 180.0 yes
N1 Ni1 O3 . 6_554 94.48(9) yes
O4 Ni1 O3 . 6_554 85.52(9) yes
N1 Ni1 O3 . . 94.48(9) yes
O4 Ni1 O3 . . 85.52(9) yes
O3 Ni1 O3 6_554 . 171.03(19) yes
N1 Ni1 O1 . . 77.70(8) yes
O4 Ni1 O1 . . 102.30(8) yes
O3 Ni1 O1 6_554 . 89.43(14) yes
O3 Ni1 O1 . . 92.48(14) yes
N1 Ni1 O1 . 6_554 77.70(8) yes
O4 Ni1 O1 . 6_554 102.30(8) yes
O3 Ni1 O1 6_554 6_554 92.48(14) yes
O3 Ni1 O1 . 6_554 89.43(14) yes
O1 Ni1 O1 . 6_554 155.40(16) yes
C4 O1 Ni1 . . 114.5(3) ?
Ni1 O3 H3O . . 113(4) ?
Ni1 O3 H3P . . 108(4) ?
H3O O3 H3P . . 117(4) ?
Ni1 O4 H4O . . 124(3) ?
C1 N1 C1 . 6_554 121.5(6) ?
C1 N1 Ni1 . . 119.3(3) ?
C1 N1 Ni1 6_554 . 119.3(3) ?
N1 C1 C2 . . 121.5(5) ?
N1 C1 C4 . . 112.8(4) ?
C2 C1 C4 . . 125.6(5) ?
C1 C2 C3 . . 116.9(5) ?
C1 C2 H2 . . 121.6 ?
C3 C2 H2 . . 121.6 ?
C2 C3 C2 6_554 . 121.7(6) ?
C2 C3 Cl1 6_554 . 119.2(3) ?
C2 C3 Cl1 . . 119.2(3) ?
O1 C4 O2B . . 126.1(7) ?
O1 C4 O2A . . 120.3(15) ?
O1 C4 C1 . . 115.4(4) ?
O2B C4 C1 . . 116.3(7) ?
O2A C4 C1 . . 120.7(8) ?

loop_
_geom_bond_atom_site_label_1
_geom_bond_atom_site_label_2
_geom_bond_site_symmetry_2
_geom_bond_distance
_geom_bond_publ_flag
Ni1 N1 . 1.975(5) yes
Ni1 O4 . 2.023(5) yes
Ni1 O3 6_554 2.036(4) yes
Ni1 O3 . 2.036(4) yes
Ni1 O1 . 2.131(3) yes
Ni1 O1 6_554 2.131(3) yes
Cl1 C3 . 1.717(7) ?
O1 C4 . 1.267(6) ?
O2B C4 . 1.280(13) ?
O2A C4 . 1.28(2) ?
O3 H3O . 0.794(19) ?
O3 H3P . 0.809(19) ?
O4 H4O . 0.794(18) ?
N1 C1 . 1.323(5) ?
N1 C1 6_554 1.323(5) ?
C1 C2 . 1.384(6) ?
C1 C4 . 1.518(7) ?
C2 C3 . 1.385(6) ?
C2 H2 . 0.9400 ?
C3 C2 6_554 1.385(6) ?

loop_
_geom_hbond_atom_site_label_D
_geom_hbond_atom_site_label_H
_geom_hbond_atom_site_label_A
_geom_hbond_site_symmetry_A
_geom_hbond_distance_DH
_geom_hbond_distance_HA
_geom_hbond_distance_DA
_geom_hbond_angle_DHA
_geom_hbond_publ_flag
O3 H3P O2B 12_757 0.809(19) 2.10(3) 2.90(3) 174(5) yes
O3 H3P O2A 12_757 0.809(19) 1.85(3) 2.628(18) 162(6) yes
O3 H3O Cl1 7_544 0.794(19) 2.75(3) 3.464(4) 150(5) yes
O4 H4O O2B 9_666 0.794(18) 2.53(6) 2.95(3) 115(5) yes
O4 H4O O2B 4_454 0.794(18) 2.11(5) 2.83(3) 151(6) yes
